data_2219459
loop_
_publ_author_name
'Sridharan, M.'
'Prasad, K. J. Rajendra'
'Gunaseelan, A. Thomas'
'Thiruvalluvar, A.'
'Butcher, R. J.'

_publ_section_title
;
 7,8,9,10-Tetrahydrocyclohepta[<i>b</i>]indol-6(5<i>H</i>)-one
;
_journal_coeditor_code WN2274
_journal_issue 9
_journal_name_full 'Acta Crystallographica Section E'
_journal_page_first o1697
_journal_paper_doi 10.1107/S160053680802463X
_journal_volume 64
_journal_year 2008
_chemical_formula_iupac 'C13 H13 N O'
_chemical_formula_moiety 'C13 H13 N O'
_chemical_formula_structural 'C13 H13 N O'
_chemical_formula_sum 'C13 H13 N O'
_chemical_formula_weight 199.24
_chemical_melting_point 425.0(10)
_chemical_name_systematic
;
7,8,9,10-Tetrahydrocyclohepta[<i>b</i>]indol-6(5<i>H</i>)-one
;
_space_group_IT_number 14
_symmetry_cell_setting monoclinic
_symmetry_space_group_name_Hall '-P 2ybc'
_symmetry_space_group_name_H-M 'P 1 21/c 1'
_atom_sites_solution_hydrogens geom
_atom_sites_solution_primary direct
_atom_sites_solution_secondary difmap
_cell_angle_alpha 90
_cell_angle_beta 108.937(3)
_cell_angle_gamma 90
_cell_formula_units_Z 4
_cell_length_a 14.0914(4)
_cell_length_b 8.0883(2)
_cell_length_c 9.2503(3)
_cell_measurement_reflns_used 7034
_cell_measurement_temperature 200(2)
_cell_measurement_theta_max 34.8024
_cell_measurement_theta_min 5.0233
_cell_volume 997.24(5)
_computing_cell_refinement 'CrysAlis RED (Oxford Diffraction, 2008)'
_computing_data_collection 'CrysAlis CCD (Oxford Diffraction, 2008)'
_computing_data_reduction 'CrysAlis RED (Oxford Diffraction, 2008)'
_computing_molecular_graphics 'ORTEP-3 (Farrugia, 1997)'
_computing_publication_material 'PLATON (Spek, 2003)'
_computing_structure_refinement 'SHELXL97 (Sheldrick, 2008)'
_computing_structure_solution 'SHELXS97 (Sheldrick, 2008)'
_diffrn_ambient_temperature 200(2)
_diffrn_detector_area_resol_mean 10.5081
_diffrn_measured_fraction_theta_full 0.993
_diffrn_measured_fraction_theta_max 0.945
_diffrn_measurement_device_type 'Oxford Diffraction R Gemini'
_diffrn_measurement_method '\f and \w'
_diffrn_radiation_monochromator graphite
_diffrn_radiation_source 'fine-focus sealed tube'
_diffrn_radiation_type MoK\a
_diffrn_radiation_wavelength 0.71073
_diffrn_reflns_av_R_equivalents 0.0231
_diffrn_reflns_av_sigmaI/netI 0.0254
_diffrn_reflns_limit_h_max 22
_diffrn_reflns_limit_h_min -22
_diffrn_reflns_limit_k_max 12
_diffrn_reflns_limit_k_min -12
_diffrn_reflns_limit_l_max 14
_diffrn_reflns_limit_l_min -11
_diffrn_reflns_number 15925
_diffrn_reflns_theta_full 25.00
_diffrn_reflns_theta_max 34.94
_diffrn_reflns_theta_min 5.04
_diffrn_standards_decay_% 0
_diffrn_standards_interval_count 0
_diffrn_standards_interval_time 0
_diffrn_standards_number 0
_exptl_absorpt_coefficient_mu 0.084
_exptl_absorpt_correction_T_max 1.00000
_exptl_absorpt_correction_T_min 0.98520
_exptl_absorpt_correction_type multi-scan
_exptl_absorpt_process_details '(CrysAlis RED; Oxford Diffraction, 2008)'
_exptl_crystal_colour pale-yellow
_exptl_crystal_density_diffrn 1.327
_exptl_crystal_density_method 'Not Measured'
_exptl_crystal_description chunk
_exptl_crystal_F_000 424
_exptl_crystal_size_max 0.56
_exptl_crystal_size_mid 0.38
_exptl_crystal_size_min 0.31
_refine_diff_density_max 0.306
_refine_diff_density_min -0.348
_refine_ls_extinction_method none
_refine_ls_goodness_of_fit_ref 1.012
_refine_ls_hydrogen_treatment mixed
_refine_ls_matrix_type full
_refine_ls_number_parameters 140
_refine_ls_number_reflns 4127
_refine_ls_number_restraints 0
_refine_ls_restrained_S_all 1.012
_refine_ls_R_factor_all 0.0714
_refine_ls_R_factor_gt 0.0521
_refine_ls_shift/su_max 0.001
_refine_ls_shift/su_max_lt 0.001
_refine_ls_shift/su_mean 0.000
_refine_ls_structure_factor_coef Fsqd
_refine_ls_weighting_details 'calc w=1/[\s^2^(Fo^2^)+(0.097P)^2^] where P=(Fo^2^+2Fc^2^)/3'
_refine_ls_weighting_scheme calc
_refine_ls_wR_factor_gt 0.1358
_refine_ls_wR_factor_ref 0.1446
_reflns_number_gt 3036
_reflns_number_total 4127
_reflns_threshold_expression I>2\s(I)
_cod_data_source_file wn2274.cif
_cod_data_source_block I
_cod_depositor_comments
;
The following automatic conversions were performed:
'_exptl_absorpt_correction_type' value 'multi-scan ' changed to
'multi-scan' according to
'/home/saulius/struct/CIF-dictionaries/cif_core.dic' dictionary named
'cif_core.dic' version 2.4.1 from 2010-06-29.

Automatic conversion script
Id: cif_fix_enum 1527 2010-12-29 10:47:43Z saulius 

The following automatic conversions were performed:

'_exptl_absorpt_correction_type' value 'multi-scan ' changed to
'multi-scan' according to
/home/saulius/struct/CIF-dictionaries/cif_core.dic dictionary named
'cif_core.dic' version 2.4.1 from 2010-06-29.

Automatic conversion script
Id: cif_fix_values 1715 2011-07-08 13:25:40Z adriana 
;
_cod_original_sg_symbol_H-M 'P 21/c'
_cod_database_code 2219459
_cod_database_fobs_code 2219459

loop_
_symmetry_equiv_pos_site_id
_symmetry_equiv_pos_as_xyz
1 x,y,z
2 -x,1/2+y,1/2-z
3 -x,-y,-z
4 x,1/2-y,1/2+z

loop_
_atom_site_aniso_label
_atom_site_aniso_U_11
_atom_site_aniso_U_22
_atom_site_aniso_U_33
_atom_site_aniso_U_12
_atom_site_aniso_U_13
_atom_site_aniso_U_23
O6 0.0248(3) 0.0711(5) 0.0371(4) 0.0026(3) 0.0116(3) 0.0130(4)
N5 0.0247(3) 0.0298(3) 0.0240(3) -0.0015(3) 0.0102(3) 0.0031(3)
C1 0.0252(4) 0.0355(4) 0.0284(4) -0.0014(3) 0.0084(3) -0.0035(3)
C2 0.0296(4) 0.0410(5) 0.0283(4) 0.0012(4) 0.0038(3) -0.0013(4)
C3 0.0391(5) 0.0331(4) 0.0239(4) 0.0006(3) 0.0055(3) 0.0021(3)
C4 0.0358(4) 0.0266(4) 0.0231(4) -0.0022(3) 0.0101(3) 0.0008(3)
C4A 0.0262(3) 0.0217(3) 0.0224(4) -0.0004(3) 0.0088(3) -0.0016(3)
C5A 0.0252(4) 0.0256(3) 0.0229(4) -0.0003(3) 0.0094(3) 0.0017(3)
C6 0.0262(4) 0.0316(4) 0.0268(4) 0.0006(3) 0.0096(3) 0.0035(3)
C7 0.0308(4) 0.0386(5) 0.0270(4) 0.0031(3) 0.0097(3) 0.0091(3)
C8 0.0370(5) 0.0436(5) 0.0250(4) -0.0005(4) 0.0113(4) -0.0009(4)
C9 0.0358(4) 0.0367(4) 0.0261(4) 0.0016(3) 0.0168(3) 0.0049(3)
C10 0.0295(4) 0.0326(4) 0.0289(4) -0.0038(3) 0.0139(3) 0.0023(3)
C10A 0.0257(4) 0.0240(3) 0.0230(4) -0.0010(3) 0.0109(3) -0.0006(3)
C10B 0.0247(3) 0.0238(3) 0.0226(4) -0.0007(3) 0.0087(3) -0.0024(3)

loop_
_atom_site_type_symbol
_atom_site_label
_atom_site_fract_x
_atom_site_fract_y
_atom_site_fract_z
_atom_site_U_iso_or_equiv
_atom_site_thermal_displace_type
_atom_site_calc_flag
_atom_site_refinement_flags
_atom_site_occupancy
O O6 -0.00855(5) 0.08244(11) 0.30591(9) 0.0440(2) Uani d . 1.000
N N5 0.15340(5) -0.04196(9) 0.54651(8) 0.0256(2) Uani d . 1.000
C C1 0.42047(7) -0.01523(11) 0.66953(11) 0.0298(2) Uani d . 1.000
C C2 0.44834(7) -0.08626(12) 0.81195(11) 0.0343(3) Uani d . 1.000
C C3 0.37614(7) -0.14708(12) 0.87403(11) 0.0332(3) Uani d . 1.000
C C4 0.27498(7) -0.13868(10) 0.79473(10) 0.0284(2) Uani d . 1.000
C C4A 0.24673(6) -0.06767(10) 0.64909(9) 0.0232(2) Uani d . 1.000
C C5A 0.16322(6) 0.03677(10) 0.41960(10) 0.0242(2) Uani d . 1.000
C C6 0.07608(6) 0.08971(11) 0.29509(10) 0.0280(2) Uani d . 1.000
C C7 0.09234(7) 0.15126(12) 0.15191(11) 0.0321(3) Uani d . 1.000
C C8 0.16098(8) 0.03791(13) 0.09678(11) 0.0349(3) Uani d . 1.000
C C9 0.27357(7) 0.06922(12) 0.16778(11) 0.0312(2) Uani d . 1.000
C C10 0.30600(6) 0.14407(11) 0.32855(10) 0.0293(2) Uani d . 1.000
C C10A 0.26382(6) 0.05963(10) 0.43769(10) 0.0235(2) Uani d . 1.000
C C10B 0.31807(6) -0.00584(10) 0.58454(10) 0.0235(2) Uani d . 1.000
H H1 0.46963 0.02683 0.62920 0.0357 Uiso calc R 1.000
H H2 0.51753 -0.09456 0.86970 0.0412 Uiso calc R 1.000
H H3 0.39782 -0.19511 0.97311 0.0398 Uiso calc R 1.000
H H4 0.22650 -0.17934 0.83711 0.0340 Uiso calc R 1.000
H H5 0.0970(11) -0.0616(16) 0.5673(16) 0.049(4) Uiso d . 1.000
H H7A 0.02662 0.16053 0.07022 0.0385 Uiso calc R 1.000
H H7B 0.12233 0.26314 0.17084 0.0385 Uiso calc R 1.000
H H8A 0.14277 0.04968 -0.01546 0.0419 Uiso calc R 1.000
H H8B 0.14723 -0.07800 0.11811 0.0419 Uiso calc R 1.000
H H9A 0.30934 -0.03693 0.17193 0.0375 Uiso calc R 1.000
H H9B 0.29503 0.14442 0.09981 0.0375 Uiso calc R 1.000
H H10A 0.28542 0.26165 0.32052 0.0351 Uiso calc R 1.000
H H10B 0.38014 0.14072 0.37110 0.0351 Uiso calc R 1.000

loop_
_atom_type_symbol
_atom_type_description
_atom_type_scat_dispersion_real
_atom_type_scat_dispersion_imag
_atom_type_scat_source
O O 0.0106 0.0060 'International Tables Vol C Tables 4.2.6.8 and 6.1.1.4'
N N 0.0061 0.0033 'International Tables Vol C Tables 4.2.6.8 and 6.1.1.4'
H H 0.0000 0.0000 'International Tables Vol C Tables 4.2.6.8 and 6.1.1.4'
C C 0.0033 0.0016 'International Tables Vol C Tables 4.2.6.8 and 6.1.1.4'

loop_
_geom_angle_atom_site_label_1
_geom_angle_atom_site_label_2
_geom_angle_atom_site_label_3
_geom_angle
_geom_angle_publ_flag
C4A N5 C5A 108.75(7) no
C4A N5 H5 123.3(9) no
C5A N5 H5 127.5(9) no
C2 C1 C10B 118.83(9) no
C1 C2 C3 121.18(9) no
C2 C3 C4 121.68(9) no
C3 C4 C4A 117.09(9) no
N5 C4A C4 129.88(8) no
N5 C4A C10B 107.98(7) no
C4 C4A C10B 122.14(8) no
N5 C5A C6 121.26(8) no
C6 C5A C10A 128.81(8) no
N5 C5A C10A 109.86(8) no
O6 C6 C7 121.16(8) no
C5A C6 C7 117.83(8) no
O6 C6 C5A 121.00(8) no
C6 C7 C8 112.85(8) no
C7 C8 C9 115.87(8) no
C8 C9 C10 115.07(8) no
C9 C10 C10A 114.65(8) no
C5A C10A C10B 106.06(8) no
C10 C10A C10B 127.28(8) no
C5A C10A C10 126.58(8) no
C4A C10B C10A 107.34(8) no
C1 C10B C4A 119.08(8) no
C1 C10B C10A 133.56(8) no
C2 C1 H1 121.00 no
C10B C1 H1 121.00 no
C1 C2 H2 119.00 no
C3 C2 H2 119.00 no
C2 C3 H3 119.00 no
C4 C3 H3 119.00 no
C3 C4 H4 121.00 no
C4A C4 H4 121.00 no
C6 C7 H7A 109.00 no
C6 C7 H7B 109.00 no
C8 C7 H7A 109.00 no
C8 C7 H7B 109.00 no
H7A C7 H7B 108.00 no
C7 C8 H8A 108.00 no
C7 C8 H8B 108.00 no
C9 C8 H8A 108.00 no
C9 C8 H8B 108.00 no
H8A C8 H8B 107.00 no
C8 C9 H9A 109.00 no
C8 C9 H9B 108.00 no
C10 C9 H9A 109.00 no
C10 C9 H9B 109.00 no
H9A C9 H9B 108.00 no
C9 C10 H10A 109.00 no
C9 C10 H10B 109.00 no
C10A C10 H10A 109.00 no
C10A C10 H10B 109.00 no
H10A C10 H10B 108.00 no

loop_
_geom_bond_atom_site_label_1
_geom_bond_atom_site_label_2
_geom_bond_distance
_geom_bond_publ_flag
O6 C6 1.2301(12) no
N5 C4A 1.3650(11) no
N5 C5A 1.3814(11) no
N5 H5 0.891(16) no
C1 C10B 1.4035(14) no
C1 C2 1.3726(14) no
C2 C3 1.4093(14) no
C3 C4 1.3770(14) no
C4 C4A 1.3983(12) no
C4A C10B 1.4166(12) no
C5A C6 1.4491(12) no
C5A C10A 1.3849(13) no
C6 C7 1.5005(13) no
C7 C8 1.5350(15) no
C8 C9 1.5285(15) no
C9 C10 1.5316(13) no
C10 C10A 1.4928(12) no
C10A C10B 1.4269(12) no
C1 H1 0.9500 no
C2 H2 0.9500 no
C3 H3 0.9500 no
C4 H4 0.9500 no
C7 H7A 0.9900 no
C7 H7B 0.9900 no
C8 H8A 0.9900 no
C8 H8B 0.9900 no
C9 H9A 0.9900 no
C9 H9B 0.9900 no
C10 H10A 0.9900 no
C10 H10B 0.9900 no

loop_
_geom_contact_atom_site_label_1
_geom_contact_atom_site_label_2
_geom_contact_distance
_geom_contact_site_symmetry_2
_geom_contact_publ_flag
O6 N5 2.8066(11) . no
O6 N5 2.8188(11) 3_556 no
O6 H5 2.661(14) . no
O6 H5 1.976(16) 3_556 no
N5 O6 2.8066(11) . no
N5 O6 2.8188(11) 3_556 no
N5 H7B 2.6300 4_555 no
C2 C2 3.5893(14) 3_657 no
C1 H10B 2.9200 . no
C1 H3 2.9200 4_544 no
C3 H2 3.0600 3_657 no
C4 H8B 3.0400 4_545 no
C4 H9A 2.9600 4_545 no
C4 H10A 3.0600 4_555 no
C4A H7B 3.0700 4_555 no
C4A H10A 2.8900 4_555 no
C5A H8B 2.8800 . no
C5A H7B 3.0400 4_555 no
C7 H10A 2.8100 . no
C8 H7A 3.0500 3_555 no
C9 H2 3.0800 3_656 no
C10 H7B 2.7000 . no
C10 H9B 3.0800 4_555 no
C10A H7B 3.1000 . no
C10A H8B 3.0900 . no
C10A H9B 2.7800 4_555 no
C10B H3 2.9900 4_544 no
C10B H9B 2.9500 4_555 no
C10B H10A 3.0900 4_555 no
H1 H10B 2.4900 . no
H1 H10B 2.5100 3_656 no
H2 C3 3.0600 3_657 no
H2 C9 3.0800 3_656 no
H2 H9B 2.6000 3_656 no
H3 C1 2.9200 4_545 no
H3 C10B 2.9900 4_545 no
H5 O6 2.661(14) . no
H5 O6 1.976(16) 3_556 no
H5 H7B 2.5800 4_555 no
H7A C8 3.0500 3_555 no
H7A H8B 2.5900 3_555 no
H7B C10 2.7000 . no
H7B C10A 3.1000 . no
H7B H10A 2.2700 . no
H7B N5 2.6300 4_554 no
H7B C4A 3.0700 4_554 no
H7B C5A 3.0400 4_554 no
H7B H5 2.5800 4_554 no
H8B C5A 2.8800 . no
H8B C10A 3.0900 . no
H8B H7A 2.5900 3_555 no
H8B C4 3.0400 4_544 no
H9A C4 2.9600 4_544 no
H9B H2 2.6000 3_656 no
H9B C10 3.0800 4_554 no
H9B C10A 2.7800 4_554 no
H9B C10B 2.9500 4_554 no
H10A C7 2.8100 . no
H10A H7B 2.2700 . no
H10A C4 3.0600 4_554 no
H10A C4A 2.8900 4_554 no
H10A C10B 3.0900 4_554 no
H10B C1 2.9200 . no
H10B H1 2.4900 . no
H10B H1 2.5100 3_656 no

loop_
_geom_hbond_atom_site_label_D
_geom_hbond_atom_site_label_H
_geom_hbond_atom_site_label_A
_geom_hbond_site_symmetry_A
_geom_hbond_distance_DH
_geom_hbond_distance_HA
_geom_hbond_distance_DA
_geom_hbond_angle_DHA
_geom_hbond_publ_flag
N5 H5 O6 3_556 0.891(16) 1.976(16) 2.8188(11) 157.3(13) yes
C10 H10A Cg 4_554 0.99 2.90 3.7087(10) 139 yes

loop_
_geom_torsion_atom_site_label_1
_geom_torsion_atom_site_label_2
_geom_torsion_atom_site_label_3
_geom_torsion_atom_site_label_4
_geom_torsion
_geom_torsion_publ_flag
C5A N5 C4A C4 178.26(8) no
C5A N5 C4A C10B -0.94(9) no
C4A N5 C5A C6 -176.03(8) no
C4A N5 C5A C10A 1.30(10) no
C2 C1 C10B C10A 179.18(9) no
C2 C1 C10B C4A 0.89(13) no
C10B C1 C2 C3 -0.89(14) no
C1 C2 C3 C4 0.30(15) no
C2 C3 C4 C4A 0.29(13) no
C3 C4 C4A C10B -0.27(12) no
C3 C4 C4A N5 -179.36(9) no
N5 C4A C10B C1 178.95(8) no
C4 C4A C10B C10A -179.02(8) no
N5 C4A C10B C10A 0.25(9) no
C4 C4A C10B C1 -0.32(12) no
N5 C5A C6 O6 7.99(13) no
N5 C5A C6 C7 -171.13(8) no
C10A C5A C6 O6 -168.79(9) no
C10A C5A C6 C7 12.09(14) no
N5 C5A C10A C10 -178.13(8) no
N5 C5A C10A C10B -1.11(9) no
C6 C5A C10A C10 -1.05(15) no
C6 C5A C10A C10B 175.96(8) no
O6 C6 C7 C8 -132.19(10) no
C5A C6 C7 C8 46.93(11) no
C6 C7 C8 C9 -85.91(11) no
C7 C8 C9 C10 27.65(12) no
C8 C9 C10 C10A 48.32(11) no
C9 C10 C10A C5A -57.72(12) no
C9 C10 C10A C10B 125.89(9) no
C5A C10A C10B C1 -177.91(9) no
C5A C10A C10B C4A 0.53(9) no
C10 C10A C10B C1 -0.92(16) no
C10 C10A C10B C4A 177.51(8) no

loop_
_cod_related_entry_id
_cod_related_entry_database
_cod_related_entry_code
1 ChemSpider 21403975
